data_4030455
loop_
_publ_author_name
'Chen, Yi-Ru'
'Das, Utpal'
'Liu, Meng-Hsien'
'Lin, Wenwei'

_publ_section_title
;
 Organocatalytic Enantioselective Direct Vinylogous Michael Addition of
 \a,\b-Unsaturated \g-Butyrolactam to \b-Acyl Acrylates and
 1,2-Diacylethylenes.
;
_journal_issue 3
_journal_name_full 'The Journal of organic chemistry'
_journal_page_first 1985
_journal_page_last 1992
_journal_paper_doi 10.1021/jo5027047
_journal_volume 80
_journal_year 2015
_chemical_absolute_configuration unk
_chemical_formula_moiety 'C25 H23 Br2 N O5'
_chemical_formula_sum 'C25 H23 Br2 N O5'
_chemical_formula_weight 577.26
_chemical_name_systematic
;
 ?
;
_space_group_IT_number 5
_symmetry_cell_setting monoclinic
_symmetry_space_group_name_Hall 'C 2y'
_symmetry_space_group_name_H-M 'C 1 2 1'
_atom_sites_solution_hydrogens geom
_atom_sites_solution_primary direct
_atom_sites_solution_secondary difmap
_audit_creation_method SHELXL-97
_cell_angle_alpha 90.00
_cell_angle_beta 131.994(4)
_cell_angle_gamma 90.00
_cell_formula_units_Z 4
_cell_length_a 22.299(3)
_cell_length_b 9.1978(11)
_cell_length_c 15.934(2)
_cell_measurement_reflns_used 0
_cell_measurement_temperature 200(2)
_cell_measurement_theta_max 0
_cell_measurement_theta_min 0
_cell_volume 2428.9(6)
_computing_molecular_graphics 'Ortep-3 for Windows (Farrugia, 1997)'
_computing_publication_material 'WinGX publication routines (Farrugia, 1999)'
_computing_structure_refinement 'SHELXL-97 (Sheldrick, 1997)'
_computing_structure_solution 'SHELXS-86 (Sheldrick, 1986)'
_diffrn_ambient_temperature 200(2)
_diffrn_measured_fraction_theta_full 0.994
_diffrn_measured_fraction_theta_max 0.994
_diffrn_radiation_monochromator graphite
_diffrn_radiation_source 'fine-focus sealed tube'
_diffrn_radiation_type MoK\a
_diffrn_radiation_wavelength 0.71073
_diffrn_reflns_av_R_equivalents 0.0437
_diffrn_reflns_av_sigmaI/netI 0.0707
_diffrn_reflns_limit_h_max 20
_diffrn_reflns_limit_h_min -26
_diffrn_reflns_limit_k_max 6
_diffrn_reflns_limit_k_min -10
_diffrn_reflns_limit_l_max 18
_diffrn_reflns_limit_l_min -17
_diffrn_reflns_number 8197
_diffrn_reflns_theta_full 25.04
_diffrn_reflns_theta_max 25.04
_diffrn_reflns_theta_min 1.72
_exptl_absorpt_coefficient_mu 3.373
_exptl_absorpt_correction_T_max 0.8769
_exptl_absorpt_correction_T_min 0.2494
_exptl_absorpt_correction_type multi-scan
_exptl_crystal_colour colorless
_exptl_crystal_density_diffrn 1.579
_exptl_crystal_density_method 'not measured'
_exptl_crystal_description prism
_exptl_crystal_F_000 1160
_exptl_crystal_size_max 0.57
_exptl_crystal_size_mid 0.19
_exptl_crystal_size_min 0.04
_refine_diff_density_max 3.131
_refine_diff_density_min -0.765
_refine_diff_density_rms 0.270
_refine_ls_abs_structure_details 'Flack H D (1983), Acta Cryst. A39, 876-881'
_refine_ls_abs_structure_Flack -0.049(17)
_refine_ls_extinction_method none
_refine_ls_goodness_of_fit_ref 1.167
_refine_ls_hydrogen_treatment constr
_refine_ls_matrix_type full
_refine_ls_number_parameters 298
_refine_ls_number_reflns 3380
_refine_ls_number_restraints 1
_refine_ls_restrained_S_all 1.167
_refine_ls_R_factor_all 0.0580
_refine_ls_R_factor_gt 0.0454
_refine_ls_shift/su_max 0.000
_refine_ls_shift/su_mean 0.000
_refine_ls_structure_factor_coef Fsqd
_refine_ls_weighting_details 'calc w=1/[\s^2^(Fo^2^)+(0.0960P)^2^+0.0000P] where P=(Fo^2^+2Fc^2^)/3'
_refine_ls_weighting_scheme calc
_refine_ls_wR_factor_gt 0.1207
_refine_ls_wR_factor_ref 0.1638
_reflns_number_gt 2922
_reflns_number_total 3380
_reflns_threshold_expression >2sigma(I)
_cod_data_source_file jo5027047_si_002.cif
_cod_data_source_block ch15993
_cod_depositor_comments 'Adding full bibliography for 4030454--4030457.cif.'
_cod_original_cell_volume 2428.9(5)
_cod_original_sg_symbol_H-M 'C 2'
_cod_database_code 4030455

loop_
_symmetry_equiv_pos_as_xyz
'x, y, z'
'-x, y, -z'
'x+1/2, y+1/2, z'
'-x+1/2, y+1/2, -z'

loop_
_atom_site_label
_atom_site_type_symbol
_atom_site_fract_x
_atom_site_fract_y
_atom_site_fract_z
_atom_site_U_iso_or_equiv
_atom_site_adp_type
_atom_site_occupancy
_atom_site_symmetry_multiplicity
_atom_site_calc_flag
_atom_site_refinement_flags
C1 C 0.6228(5) 0.6473(9) 1.4683(7) 0.0266(19) Uani 1 1 d .
C2 C 0.5546(5) 0.6107(11) 1.4488(8) 0.034(2) Uani 1 1 d .
H2 H 0.5582 0.5490 1.4998 0.041 Uiso 1 1 calc R
C3 C 0.4807(5) 0.6647(11) 1.3540(7) 0.035(2) Uani 1 1 d .
H3 H 0.4335 0.6420 1.3410 0.042 Uiso 1 1 calc R
C4 C 0.4750(5) 0.7513(9) 1.2783(7) 0.0233(17) Uani 1 1 d .
C5 C 0.5449(5) 0.7917(12) 1.3015(7) 0.033(2) Uani 1 1 d .
H5 H 0.5415 0.8550 1.2514 0.039 Uiso 1 1 calc R
C6 C 0.6193(5) 0.7407(11) 1.3970(7) 0.031(2) Uani 1 1 d .
H6 H 0.6671 0.7691 1.4133 0.037 Uiso 1 1 calc R
C7 C 0.3923(4) 0.7967(9) 1.1726(6) 0.0200(16) Uani 1 1 d .
C8 C 0.3843(4) 0.8862(9) 1.0865(6) 0.0188(16) Uani 1 1 d .
H8A H 0.4183 0.8433 1.0736 0.023 Uiso 1 1 calc R
H8B H 0.4040 0.9860 1.1159 0.023 Uiso 1 1 calc R
C9 C 0.2958(4) 0.8929(9) 0.9733(7) 0.0193(16) Uani 1 1 d .
H9 H 0.2752 0.7915 0.9470 0.023 Uiso 1 1 calc R
C10 C 0.2444(5) 0.9706(8) 0.9901(7) 0.0203(17) Uani 1 1 d .
C11 C 0.1573(5) 0.9318(8) 0.9167(7) 0.0215(18) Uani 1 1 d .
C12 C 0.1118(5) 0.9931(10) 0.9403(7) 0.0274(18) Uani 1 1 d .
H12 H 0.1366 1.0590 1.0015 0.033 Uiso 1 1 calc R
C13 C 0.0313(5) 0.9570(10) 0.8744(8) 0.031(2) Uani 1 1 d .
H13 H 0.0010 0.9979 0.8909 0.037 Uiso 1 1 calc R
C14 C -0.0059(5) 0.8607(10) 0.7836(8) 0.030(2) Uani 1 1 d .
C15 C 0.0380(5) 0.7994(11) 0.7585(7) 0.0312(19) Uani 1 1 d .
H15 H 0.0131 0.7343 0.6968 0.037 Uiso 1 1 d R
C16 C 0.1198(5) 0.8367(10) 0.8267(7) 0.028(2) Uani 1 1 d .
H16 H 0.1503 0.7954 0.8106 0.034 Uiso 1 1 d R
C17 C 0.2880(5) 0.9737(9) 0.8811(7) 0.0200(17) Uani 1 1 d .
H17 H 0.2297 0.9829 0.8110 0.024 Uiso 1 1 d R
C18 C 0.3265(5) 1.1205(9) 0.9186(7) 0.0232(18) Uani 1 1 d .
H18 H 0.3110 1.1976 0.9404 0.028 Uiso 1 1 calc R
C19 C 0.3864(5) 1.1289(9) 0.9174(7) 0.0258(18) Uani 1 1 d .
H19 H 0.4194 1.2117 0.9390 0.031 Uiso 1 1 calc R
C20 C 0.3928(5) 0.9904(10) 0.8775(7) 0.0264(19) Uani 1 1 d .
C21 C 0.3083(5) 0.7718(9) 0.7928(7) 0.029(2) Uani 1 1 d .
C22 C 0.1948(6) 0.5975(9) 0.6752(7) 0.035(2) Uani 1 1 d .
C23 C 0.1131(5) 0.5955(11) 0.6428(9) 0.045(3) Uani 1 1 d .
H23A H 0.0838 0.6854 0.6025 0.068 Uiso 1 1 calc R
H23B H 0.1212 0.5880 0.7111 0.068 Uiso 1 1 calc R
H23C H 0.0817 0.5118 0.5937 0.068 Uiso 1 1 calc R
C24 C 0.2407(6) 0.4626(11) 0.7376(9) 0.041(3) Uani 1 1 d .
H24A H 0.2470 0.4531 0.8044 0.062 Uiso 1 1 calc R
H24B H 0.2941 0.4676 0.7611 0.062 Uiso 1 1 calc R
H24C H 0.2114 0.3781 0.6883 0.062 Uiso 1 1 calc R
C25 C 0.1830(8) 0.6253(14) 0.5715(9) 0.060(3) Uani 1 1 d .
H25A H 0.1525 0.7156 0.5352 0.090 Uiso 1 1 calc R
H25B H 0.1531 0.5442 0.5186 0.090 Uiso 1 1 calc R
H25C H 0.2357 0.6342 0.5935 0.090 Uiso 1 1 calc R
N1 N 0.3332(4) 0.8988(8) 0.8546(6) 0.0238(15) Uani 1 1 d .
O1 O 0.3329(3) 0.7578(6) 1.1560(5) 0.0265(13) Uani 1 1 d .
O2 O 0.2738(3) 1.0636(7) 1.0629(5) 0.0267(12) Uani 1 1 d .
O3 O 0.4394(4) 0.9615(7) 0.8653(6) 0.0363(16) Uani 1 1 d .
O4 O 0.3487(5) 0.7109(8) 0.7788(7) 0.055(2) Uani 1 1 d .
O5 O 0.2352(3) 0.7299(6) 0.7516(5) 0.0272(14) Uani 1 1 d .
Br1 Br 0.72361(5) 0.56804(11) 1.59507(8) 0.0418(3) Uani 1 1 d .
Br2 Br -0.11396(5) 0.81092(12) 0.69758(8) 0.0469(3) Uani 1 1 d .

loop_
_atom_site_aniso_label
_atom_site_aniso_U_11
_atom_site_aniso_U_22
_atom_site_aniso_U_33
_atom_site_aniso_U_23
_atom_site_aniso_U_13
_atom_site_aniso_U_12
C1 0.026(4) 0.029(5) 0.017(5) 0.002(4) 0.011(4) -0.002(4)
C2 0.027(5) 0.047(6) 0.021(5) 0.007(4) 0.014(4) -0.005(4)
C3 0.027(5) 0.052(6) 0.022(5) 0.011(4) 0.015(4) -0.002(4)
C4 0.021(4) 0.024(4) 0.022(4) -0.004(3) 0.013(4) -0.002(3)
C5 0.024(4) 0.050(6) 0.027(5) 0.010(5) 0.018(4) 0.000(4)
C6 0.019(4) 0.047(5) 0.018(5) 0.004(4) 0.009(4) -0.004(4)
C7 0.023(4) 0.018(4) 0.022(4) -0.002(4) 0.017(4) 0.001(4)
C8 0.020(4) 0.022(4) 0.013(4) 0.003(3) 0.011(4) 0.004(3)
C9 0.018(4) 0.020(4) 0.019(4) 0.000(3) 0.012(4) 0.001(3)
C10 0.025(4) 0.022(4) 0.012(4) 0.006(3) 0.012(4) 0.005(4)
C11 0.026(4) 0.019(4) 0.024(5) 0.003(4) 0.019(4) 0.004(3)
C12 0.027(5) 0.030(5) 0.023(5) -0.001(4) 0.015(4) -0.002(4)
C13 0.027(5) 0.040(5) 0.032(5) -0.001(4) 0.023(5) 0.000(4)
C14 0.025(4) 0.039(5) 0.031(5) 0.010(4) 0.021(4) 0.003(4)
C15 0.027(4) 0.033(5) 0.028(5) 0.003(4) 0.016(4) 0.002(4)
C16 0.022(4) 0.035(5) 0.028(5) -0.002(4) 0.017(4) -0.001(4)
C17 0.020(4) 0.025(4) 0.019(4) 0.000(3) 0.015(4) 0.000(3)
C18 0.031(5) 0.018(4) 0.030(5) 0.005(3) 0.024(4) 0.003(3)
C19 0.022(4) 0.021(4) 0.031(5) -0.001(4) 0.016(4) -0.002(3)
C20 0.024(4) 0.037(5) 0.024(5) -0.001(4) 0.018(4) -0.002(4)
C21 0.035(5) 0.025(5) 0.026(5) -0.001(4) 0.020(4) -0.004(4)
C22 0.049(6) 0.032(6) 0.026(5) -0.020(4) 0.026(5) -0.018(4)
C23 0.034(5) 0.039(6) 0.037(6) -0.011(4) 0.013(5) -0.009(4)
C24 0.056(7) 0.026(5) 0.056(7) -0.009(5) 0.044(6) -0.003(5)
C25 0.089(9) 0.057(7) 0.026(6) -0.012(5) 0.036(7) -0.021(7)
N1 0.027(4) 0.027(4) 0.019(4) 0.000(3) 0.016(3) 0.002(3)
O1 0.021(3) 0.032(3) 0.029(3) 0.005(3) 0.018(3) 0.001(2)
O2 0.028(3) 0.027(3) 0.028(3) 0.003(3) 0.020(3) 0.004(3)
O3 0.037(4) 0.044(4) 0.046(4) -0.008(3) 0.035(4) -0.002(3)
O4 0.074(5) 0.051(5) 0.085(6) -0.033(4) 0.072(5) -0.018(4)
O5 0.028(3) 0.025(3) 0.023(3) -0.009(3) 0.015(3) -0.010(3)
Br1 0.0253(5) 0.0480(5) 0.0246(5) 0.0108(4) 0.0053(4) 0.0027(4)
Br2 0.0234(5) 0.0722(8) 0.0423(6) -0.0044(6) 0.0209(5) -0.0092(5)

loop_
_atom_type_symbol
_atom_type_description
_atom_type_scat_dispersion_real
_atom_type_scat_dispersion_imag
_atom_type_scat_source
C C 0.0033 0.0016 'International Tables Vol C Tables 4.2.6.8 and 6.1.1.4'
H H 0.0000 0.0000 'International Tables Vol C Tables 4.2.6.8 and 6.1.1.4'
N N 0.0061 0.0033 'International Tables Vol C Tables 4.2.6.8 and 6.1.1.4'
O O 0.0106 0.0060 'International Tables Vol C Tables 4.2.6.8 and 6.1.1.4'
Br Br -0.2901 2.4595 'International Tables Vol C Tables 4.2.6.8 and 6.1.1.4'

loop_
_geom_angle_atom_site_label_1
_geom_angle_atom_site_label_2
_geom_angle_atom_site_label_3
_geom_angle
C2 C1 C6 121.3(8)
C2 C1 Br1 119.4(6)
C6 C1 Br1 119.3(6)
C1 C2 C3 119.3(8)
C1 C2 H2 120.4
C3 C2 H2 120.4
C4 C3 C2 120.4(8)
C4 C3 H3 119.8
C2 C3 H3 119.8
C3 C4 C5 119.4(8)
C3 C4 C7 117.8(7)
C5 C4 C7 122.8(7)
C6 C5 C4 120.6(8)
C6 C5 H5 119.7
C4 C5 H5 119.7
C5 C6 C1 118.8(8)
C5 C6 H6 120.6
C1 C6 H6 120.6
O1 C7 C4 120.2(7)
O1 C7 C8 121.0(7)
C4 C7 C8 118.8(6)
C7 C8 C9 111.5(6)
C7 C8 H8A 109.3
C9 C8 H8A 109.3
C7 C8 H8B 109.3
C9 C8 H8B 109.3
H8A C8 H8B 108.0
C10 C9 C8 109.7(6)
C10 C9 C17 108.8(6)
C8 C9 C17 111.9(6)
C10 C9 H9 108.8
C8 C9 H9 108.8
C17 C9 H9 108.8
O2 C10 C11 120.2(7)
O2 C10 C9 120.5(7)
C11 C10 C9 119.2(7)
C16 C11 C12 118.9(8)
C16 C11 C10 122.1(7)
C12 C11 C10 119.0(7)
C13 C12 C11 120.0(8)
C13 C12 H12 120.0
C11 C12 H12 120.0
C12 C13 C14 120.4(8)
C12 C13 H13 119.8
C14 C13 H13 119.8
C13 C14 C15 120.4(8)
C13 C14 Br2 119.7(6)
C15 C14 Br2 119.9(7)
C14 C15 C16 118.3(8)
C14 C15 H15 120.8
C16 C15 H15 120.8
C11 C16 C15 121.9(8)
C11 C16 H16 119.1
C15 C16 H16 119.1
C18 C17 N1 102.2(6)
C18 C17 C9 112.6(6)
N1 C17 C9 112.1(6)
C18 C17 H17 109.9
N1 C17 H17 109.9
C9 C17 H17 109.9
C19 C18 C17 110.9(7)
C19 C18 H18 124.6
C17 C18 H18 124.6
C18 C19 C20 109.9(7)
C18 C19 H19 125.1
C20 C19 H19 125.1
O3 C20 N1 126.5(8)
O3 C20 C19 127.1(8)
N1 C20 C19 106.4(6)
O4 C21 O5 126.2(8)
O4 C21 N1 122.3(8)
O5 C21 N1 111.6(7)
C24 C22 C25 114.2(9)
C24 C22 O5 111.0(7)
C25 C22 O5 108.4(8)
C24 C22 C23 110.4(8)
C25 C22 C23 109.7(9)
O5 C22 C23 102.4(7)
C22 C23 H23A 109.5
C22 C23 H23B 109.5
H23A C23 H23B 109.5
C22 C23 H23C 109.5
H23A C23 H23C 109.5
H23B C23 H23C 109.5
C22 C24 H24A 109.5
C22 C24 H24B 109.5
H24A C24 H24B 109.5
C22 C24 H24C 109.5
H24A C24 H24C 109.5
H24B C24 H24C 109.5
C22 C25 H25A 109.5
C22 C25 H25B 109.5
H25A C25 H25B 109.5
C22 C25 H25C 109.5
H25A C25 H25C 109.5
H25B C25 H25C 109.5
C21 N1 C20 123.4(7)
C21 N1 C17 124.4(7)
C20 N1 C17 110.6(7)
C21 O5 C22 119.9(6)

loop_
_geom_bond_atom_site_label_1
_geom_bond_atom_site_label_2
_geom_bond_distance
C1 C2 1.376(11)
C1 C6 1.384(12)
C1 Br1 1.894(8)
C2 C3 1.383(12)
C2 H2 0.9500
C3 C4 1.380(12)
C3 H3 0.9500
C4 C5 1.390(10)
C4 C7 1.502(11)
C5 C6 1.382(12)
C5 H5 0.9500
C6 H6 0.9500
C7 O1 1.218(9)
C7 C8 1.504(10)
C8 C9 1.544(10)
C8 H8A 0.9900
C8 H8B 0.9900
C9 C10 1.520(11)
C9 C17 1.548(10)
C9 H9 1.0000
C10 O2 1.220(10)
C10 C11 1.492(11)
C11 C16 1.384(12)
C11 C12 1.415(11)
C12 C13 1.383(12)
C12 H12 0.9500
C13 C14 1.400(13)
C13 H13 0.9500
C14 C15 1.401(12)
C14 Br2 1.864(8)
C15 C16 1.404(11)
C15 H15 0.9500
C16 H16 0.9500
C17 C18 1.495(11)
C17 N1 1.495(9)
C17 H17 1.0000
C18 C19 1.350(11)
C18 H18 0.9500
C19 C20 1.473(12)
C19 H19 0.9500
C20 O3 1.208(9)
C20 N1 1.401(10)
C21 O4 1.201(10)
C21 O5 1.343(10)
C21 N1 1.383(11)
C22 C24 1.489(14)
C22 C25 1.511(13)
C22 O5 1.519(10)
C22 C23 1.526(13)
C23 H23A 0.9800
C23 H23B 0.9800
C23 H23C 0.9800
C24 H24A 0.9800
C24 H24B 0.9800
C24 H24C 0.9800
C25 H25A 0.9800
C25 H25B 0.9800
C25 H25C 0.9800
